data_1010816
_chemical_name_systematic 'Caesium hexanitrobismuthate(III)'
_chemical_formula_structural 'Cs3 (Bi (N O2)6)'
_chemical_formula_sum 'Bi Cs3 N6 O12'
_publ_section_title 'Ricerche sugli esabismutonitriti'

loop_
_publ_author_name
'Ferrari, A'
'Ciccioli, Z'

_journal_name_full 'Gazzetta Chimica Italiana'
_journal_coden_ASTM GCITA9
_journal_volume 66
_journal_year 1936
_journal_page_first 581
_journal_page_last 590
_cell_length_a 11.19
_cell_length_b 11.19
_cell_length_c 11.19
_cell_angle_alpha 90
_cell_angle_beta 90
_cell_angle_gamma 90
_cell_volume 1401.2
_cell_formula_units_Z 0

loop_
_atom_site_label
_atom_site_fract_x
_atom_site_fract_y
_atom_site_fract_z
? ? ? ?

_cod_database_code 1010816
